data_7246172
loop_
_publ_author_name
'Riefer, Jarno'
'Zapf, Ludwig'
'Sprenger, Jan A. P.'
'Wirthensohn, Raphael'
'Endres, Sebastian'
'P&#xf6;ppler, Ann-Christin'
'Gutmann, Marcus'
'Meinel, Lorenz'
'Ignat'ev, Nikolai V.'
'Finze, Maik'

_publ_section_title
;
 Cyano(fluoro)borate and cyano(hydrido)borate ionic liquids: low-viscosity
 ionic media for electrochemical applications.
;
_journal_issue 6
_journal_name_full 'Physical chemistry chemical physics : PCCP'
_journal_page_first 5037
_journal_page_last 5048
_journal_paper_doi 10.1039/d2cp05725e
_journal_volume 25
_journal_year 2023
_chemical_formula_moiety 'C25 H22 P, C3  B F N3'
_chemical_formula_sum 'C28 H22 B F N3 P'
_chemical_formula_weight 461.26
_space_group_crystal_system orthorhombic
_space_group_IT_number 61
_space_group_name_Hall '-P 2ac 2ab'
_space_group_name_H-M_alt 'P b c a'
_atom_sites_solution_hydrogens geom
_atom_sites_solution_primary dual
_atom_sites_solution_secondary difmap
_audit_creation_method SHELXL-2018/3
_audit_update_record
;
2022-11-01 deposited with the CCDC.	2023-01-18 downloaded from the CCDC.
;
_cell_angle_alpha 90
_cell_angle_beta 90
_cell_angle_gamma 90
_cell_formula_units_Z 8
_cell_length_a 13.44770(10)
_cell_length_b 17.6586(2)
_cell_length_c 20.6374(2)
_cell_measurement_reflns_used 18427
_cell_measurement_temperature 100(2)
_cell_measurement_theta_max 77.2420
_cell_measurement_theta_min 4.3060
_cell_volume 4900.71(8)
_computing_cell_refinement 'CrysAlisPro 1.171.40.45a (Rigaku OD, 2019)'
_computing_data_collection 'CrysAlisPro 1.171.40.45a (Rigaku OD, 2019)'
_computing_data_reduction 'CrysAlisPro 1.171.40.45a (Rigaku OD, 2019)'
_computing_molecular_graphics 'SHELXL-2014/7 (Sheldrick, 2014)'
_computing_publication_material 'Olex2 (Dolomanov et al., 2009)'
_computing_structure_refinement 'SHELXL-2014/7 (Sheldrick, 2014)'
_computing_structure_solution 'Olex2 (Dolomanov et al., 2009)'
_diffrn_ambient_temperature 100(2)
_diffrn_detector 'CCD plate'
_diffrn_detector_area_resol_mean 10.0000
_diffrn_detector_type HyPix
_diffrn_measured_fraction_theta_full 1.000
_diffrn_measured_fraction_theta_max 0.988
_diffrn_measurement_device_type 'XtaLAB Synergy, Dualflex, HyPix'
_diffrn_measurement_method '\w scans'
_diffrn_radiation_probe x-ray
_diffrn_radiation_type CuK\a
_diffrn_radiation_wavelength 1.54184
_diffrn_reflns_av_R_equivalents 0.0358
_diffrn_reflns_av_unetI/netI 0.0266
_diffrn_reflns_Laue_measured_fraction_full 1.000
_diffrn_reflns_Laue_measured_fraction_max 0.988
_diffrn_reflns_limit_h_max 16
_diffrn_reflns_limit_h_min -16
_diffrn_reflns_limit_k_max 13
_diffrn_reflns_limit_k_min -22
_diffrn_reflns_limit_l_max 26
_diffrn_reflns_limit_l_min -26
_diffrn_reflns_number 27804
_diffrn_reflns_point_group_measured_fraction_full 1.000
_diffrn_reflns_point_group_measured_fraction_max 0.988
_diffrn_reflns_theta_full 72.000
_diffrn_reflns_theta_max 77.357
_diffrn_reflns_theta_min 4.285
_diffrn_source 'micro-focus sealed X-ray tube'
_diffrn_source_type 'PhotonJet (Cu) X-ray Source'
_exptl_absorpt_coefficient_mu 1.219
_exptl_absorpt_correction_T_max 1.000
_exptl_absorpt_correction_T_min 0.369
_exptl_absorpt_correction_type gaussian
_exptl_absorpt_process_details
;
CrysAlisPro 1.171.40.45a (Rigaku Oxford Diffraction, 2019)
Empirical absorption correction using spherical harmonics,
 implemented in SCALE3 ABSPACK scaling algorithm.
;
_exptl_crystal_colour 'clear colourless'
_exptl_crystal_density_diffrn 1.250
_exptl_crystal_description block
_exptl_crystal_F_000 1920
_exptl_crystal_size_max 0.262
_exptl_crystal_size_mid 0.221
_exptl_crystal_size_min 0.175
_refine_diff_density_max 0.280
_refine_diff_density_min -0.413
_refine_diff_density_rms 0.043
_refine_ls_extinction_method none
_refine_ls_goodness_of_fit_ref 1.048
_refine_ls_hydrogen_treatment constr
_refine_ls_matrix_type full
_refine_ls_number_parameters 307
_refine_ls_number_reflns 5137
_refine_ls_number_restraints 0
_refine_ls_restrained_S_all 1.048
_refine_ls_R_factor_all 0.0373
_refine_ls_R_factor_gt 0.0348
_refine_ls_shift/su_max 0.001
_refine_ls_shift/su_mean 0.000
_refine_ls_structure_factor_coef Fsqd
_refine_ls_weighting_details 'w=1/[\s^2^(Fo^2^)+(0.0440P)^2^+1.8917P] where P=(Fo^2^+2Fc^2^)/3'
_refine_ls_weighting_scheme calc
_refine_ls_wR_factor_gt 0.0890
_refine_ls_wR_factor_ref 0.0908
_reflns_Friedel_coverage 0.000
_reflns_number_gt 4753
_reflns_number_total 5137
_reflns_threshold_expression 'I > 2\s(I)'
_cod_data_source_file d2cp05725e2.cif
_cod_data_source_block LuZa028_JaRi_a
_cod_depositor_comments 'Adding full bibliography for 7246167--7246175.cif.'
_cod_database_code 7246172
_shelx_shelxl_version_number 2018/3
_shelx_space_group_comment
;
The symmetry employed for this shelxl refinement is uniquely defined
by the following loop, which should always be used as a source of
symmetry information in preference to the above space-group names.
They are only intended as comments.
;
_oxdiff_exptl_absorpt_empirical_full_min 0.375
_oxdiff_exptl_absorpt_empirical_full_max 3.797
_oxdiff_exptl_absorpt_empirical_details
;
Empirical correction (ABSPACK) includes:
- Absorption correction using spherical harmonics
- Frame scaling
;

loop_
_space_group_symop_operation_xyz
'x, y, z'
'-x+1/2, -y, z+1/2'
'-x, y+1/2, -z+1/2'
'x+1/2, -y+1/2, -z'
'-x, -y, -z'
'x-1/2, y, -z-1/2'
'x, -y-1/2, z-1/2'
'-x-1/2, y-1/2, z'

loop_
_atom_site_label
_atom_site_type_symbol
_atom_site_fract_x
_atom_site_fract_y
_atom_site_fract_z
_atom_site_U_iso_or_equiv
_atom_site_adp_type
_atom_site_occupancy
_atom_site_site_symmetry_order
_atom_site_calc_flag
_atom_site_refinement_flags_posn
_atom_site_refinement_flags_adp
_atom_site_refinement_flags_occupancy
_atom_site_disorder_assembly
_atom_site_disorder_group
P001 P 0.26292(2) 0.22863(2) 0.35699(2) 0.01593(9) Uani 1 1 d . . . . .
F002 F 0.27165(6) 0.41617(5) 0.58210(4) 0.0343(2) Uani 1 1 d . . . . .
N003 N 0.17755(9) 0.59163(7) 0.53509(6) 0.0341(3) Uani 1 1 d . . . . .
N004 N 0.03299(9) 0.41122(7) 0.64975(6) 0.0321(3) Uani 1 1 d . . . . .
N005 N 0.31722(9) 0.51864(7) 0.72282(6) 0.0352(3) Uani 1 1 d . . . . .
C006 C 0.18740(8) 0.30465(6) 0.38713(6) 0.0178(2) Uani 1 1 d . . . . .
C007 C 0.16715(8) 0.36849(7) 0.34982(6) 0.0199(2) Uani 1 1 d . . . . .
H007 H 0.192312 0.372171 0.306926 0.024 Uiso 1 1 calc R U . . .
C008 C 0.31433(8) 0.25487(6) 0.28008(6) 0.0189(2) Uani 1 1 d . . . . .
C009 C 0.18652(9) 0.14566(6) 0.34989(6) 0.0189(2) Uani 1 1 d . . . . .
C00A C 0.43056(9) 0.27329(6) 0.42942(6) 0.0197(2) Uani 1 1 d . . . . .
C00B C 0.36833(9) 0.32247(7) 0.27483(6) 0.0224(2) Uani 1 1 d . . . . .
H00B H 0.375901 0.354501 0.311485 0.027 Uiso 1 1 calc R U . . .
C00C C 0.21173(9) 0.07852(7) 0.38142(6) 0.0226(2) Uani 1 1 d . . . . .
H00C H 0.272022 0.074963 0.405213 0.027 Uiso 1 1 calc R U . . .
C00D C 0.36201(9) 0.20782(6) 0.41370(6) 0.0202(2) Uani 1 1 d . . . . .
H00A H 0.331867 0.189567 0.454579 0.024 Uiso 1 1 calc R U . . .
H00D H 0.402519 0.165937 0.395807 0.024 Uiso 1 1 calc R U . . .
C00E C 0.14768(9) 0.29804(7) 0.44979(6) 0.0226(2) Uani 1 1 d . . . . .
H00E H 0.159782 0.253834 0.474808 0.027 Uiso 1 1 calc R U . . .
C00F C 0.51991(9) 0.28210(7) 0.39594(6) 0.0236(3) Uani 1 1 d . . . . .
H00F H 0.536357 0.248289 0.361777 0.028 Uiso 1 1 calc R U . . .
C00G C 0.40740(9) 0.32340(7) 0.47925(6) 0.0239(2) Uani 1 1 d . . . . .
H00G H 0.346514 0.317975 0.502134 0.029 Uiso 1 1 calc R U . . .
C00H C 0.27341(9) 0.49914(7) 0.67830(6) 0.0241(3) Uani 1 1 d . . . . .
C00I C 0.09817(9) 0.15049(7) 0.31443(6) 0.0250(3) Uani 1 1 d . . . . .
H00I H 0.080871 0.196370 0.293207 0.030 Uiso 1 1 calc R U . . .
C00J C 0.19328(9) 0.54138(7) 0.56842(6) 0.0242(3) Uani 1 1 d . . . . .
C00K C 0.11006(9) 0.42683(7) 0.37547(7) 0.0234(3) Uani 1 1 d . . . . .
H00K H 0.096457 0.470629 0.350247 0.028 Uiso 1 1 calc R U . . .
C00L C 0.30387(10) 0.20799(7) 0.22623(6) 0.0252(3) Uani 1 1 d . . . . .
H00L H 0.267425 0.162060 0.229502 0.030 Uiso 1 1 calc R U . . .
C00M C 0.09078(9) 0.35638(8) 0.47481(6) 0.0264(3) Uani 1 1 d . . . . .
H00M H 0.063802 0.352363 0.517212 0.032 Uiso 1 1 calc R U . . .
C00N C 0.10922(10) 0.43558(7) 0.63628(6) 0.0245(3) Uani 1 1 d . . . . .
C00O C 0.58498(9) 0.34017(7) 0.41236(7) 0.0273(3) Uani 1 1 d . . . . .
H00O H 0.645721 0.345949 0.389375 0.033 Uiso 1 1 calc R U . . .
C00P C 0.41066(9) 0.34248(7) 0.21606(7) 0.0266(3) Uani 1 1 d . . . . .
H00P H 0.447014 0.388414 0.212404 0.032 Uiso 1 1 calc R U . . .
C00Q C 0.06049(9) 0.02161(7) 0.34230(7) 0.0262(3) Uani 1 1 d . . . . .
H00Q H 0.017281 -0.020860 0.339904 0.031 Uiso 1 1 calc R U . . .
C00R C 0.56146(10) 0.38968(7) 0.46221(7) 0.0283(3) Uani 1 1 d . . . . .
H00R H 0.606061 0.429297 0.473381 0.034 Uiso 1 1 calc R U . . .
C00S C 0.03588(9) 0.08813(7) 0.31033(7) 0.0272(3) Uani 1 1 d . . . . .
H00S H -0.023627 0.090950 0.285648 0.033 Uiso 1 1 calc R U . . .
C00T C 0.14774(10) 0.01685(7) 0.37768(7) 0.0268(3) Uani 1 1 d . . . . .
H00T H 0.163987 -0.028847 0.399541 0.032 Uiso 1 1 calc R U . . .
C00U C 0.47261(10) 0.38130(7) 0.49579(7) 0.0278(3) Uani 1 1 d . . . . .
H00U H 0.456462 0.415102 0.530024 0.033 Uiso 1 1 calc R U . . .
C00V C 0.40011(10) 0.29573(8) 0.16267(7) 0.0304(3) Uani 1 1 d . . . . .
H00V H 0.429359 0.309610 0.122492 0.036 Uiso 1 1 calc R U . . .
C00W C 0.07302(9) 0.42096(7) 0.43792(7) 0.0258(3) Uani 1 1 d . . . . .
H00W H 0.035190 0.461359 0.455709 0.031 Uiso 1 1 calc R U . . .
C00X C 0.34708(11) 0.22880(8) 0.16765(7) 0.0323(3) Uani 1 1 d . . . . .
H00X H 0.340154 0.196907 0.130854 0.039 Uiso 1 1 calc R U . . .
B00Y B 0.21517(10) 0.47026(8) 0.61497(7) 0.0226(3) Uani 1 1 d . . . . .

loop_
_atom_site_aniso_label
_atom_site_aniso_U_11
_atom_site_aniso_U_22
_atom_site_aniso_U_33
_atom_site_aniso_U_23
_atom_site_aniso_U_13
_atom_site_aniso_U_12
P001 0.01696(15) 0.01435(14) 0.01649(15) 0.00060(10) 0.00174(10) -0.00100(10)
F002 0.0347(4) 0.0348(4) 0.0333(4) -0.0108(3) 0.0014(3) 0.0116(3)
N003 0.0281(6) 0.0437(7) 0.0304(6) 0.0120(5) 0.0000(5) -0.0002(5)
N004 0.0349(6) 0.0283(6) 0.0330(6) -0.0011(5) 0.0010(5) -0.0063(5)
N005 0.0344(6) 0.0390(7) 0.0323(6) -0.0071(5) -0.0082(5) 0.0068(5)
C006 0.0157(5) 0.0183(5) 0.0195(6) -0.0031(4) 0.0008(4) -0.0022(4)
C007 0.0175(5) 0.0196(5) 0.0225(6) -0.0011(4) 0.0017(4) -0.0010(4)
C008 0.0187(5) 0.0183(5) 0.0197(6) 0.0018(4) 0.0036(4) 0.0024(4)
C009 0.0196(5) 0.0175(5) 0.0198(5) -0.0014(4) 0.0039(4) -0.0023(4)
C00A 0.0192(5) 0.0178(5) 0.0222(6) 0.0031(4) -0.0038(4) -0.0006(4)
C00B 0.0220(5) 0.0199(5) 0.0252(6) 0.0005(5) 0.0044(5) 0.0000(4)
C00C 0.0222(5) 0.0185(5) 0.0272(6) -0.0008(5) 0.0022(5) -0.0003(4)
C00D 0.0203(5) 0.0183(5) 0.0220(6) 0.0029(4) -0.0012(4) -0.0010(4)
C00E 0.0221(5) 0.0260(6) 0.0199(6) -0.0012(5) 0.0014(5) -0.0041(5)
C00F 0.0219(6) 0.0233(6) 0.0257(6) -0.0007(5) 0.0001(5) -0.0001(5)
C00G 0.0212(6) 0.0264(6) 0.0241(6) 0.0005(5) -0.0007(5) 0.0000(5)
C00H 0.0240(6) 0.0236(6) 0.0248(6) 0.0004(5) -0.0004(5) 0.0058(5)
C00I 0.0247(6) 0.0234(6) 0.0268(6) 0.0031(5) -0.0013(5) -0.0027(5)
C00J 0.0178(5) 0.0327(6) 0.0220(6) 0.0008(5) 0.0000(4) -0.0023(5)
C00K 0.0178(5) 0.0198(6) 0.0324(7) -0.0031(5) -0.0004(5) -0.0013(4)
C00L 0.0303(6) 0.0229(6) 0.0225(6) -0.0019(5) 0.0052(5) -0.0020(5)
C00M 0.0210(6) 0.0362(7) 0.0220(6) -0.0090(5) 0.0048(5) -0.0050(5)
C00N 0.0307(7) 0.0206(6) 0.0220(6) -0.0018(5) -0.0019(5) 0.0007(5)
C00O 0.0204(6) 0.0273(6) 0.0341(7) 0.0033(5) 0.0007(5) -0.0035(5)
C00P 0.0258(6) 0.0235(6) 0.0306(7) 0.0067(5) 0.0087(5) 0.0009(5)
C00Q 0.0249(6) 0.0202(6) 0.0337(7) -0.0064(5) 0.0073(5) -0.0068(5)
C00R 0.0238(6) 0.0230(6) 0.0381(7) -0.0011(5) -0.0060(5) -0.0045(5)
C00S 0.0221(6) 0.0290(6) 0.0305(7) -0.0024(5) -0.0005(5) -0.0051(5)
C00T 0.0293(6) 0.0159(5) 0.0351(7) 0.0001(5) 0.0051(5) -0.0008(5)
C00U 0.0264(6) 0.0266(6) 0.0303(7) -0.0057(5) -0.0042(5) 0.0008(5)
C00V 0.0325(7) 0.0347(7) 0.0239(6) 0.0070(5) 0.0116(5) 0.0027(6)
C00W 0.0173(5) 0.0265(6) 0.0335(7) -0.0128(5) 0.0025(5) -0.0012(5)
C00X 0.0398(7) 0.0349(7) 0.0223(7) -0.0040(5) 0.0068(6) -0.0013(6)
B00Y 0.0237(6) 0.0231(6) 0.0210(6) -0.0025(5) 0.0003(5) 0.0038(5)

loop_
_atom_type_symbol
_atom_type_description
_atom_type_scat_dispersion_real
_atom_type_scat_dispersion_imag
_atom_type_scat_source
C C 0.0181 0.0091 'International Tables Vol C Tables 4.2.6.8 and 6.1.1.4'
H H 0.0000 0.0000 'International Tables Vol C Tables 4.2.6.8 and 6.1.1.4'
B B 0.0090 0.0039 'International Tables Vol C Tables 4.2.6.8 and 6.1.1.4'
N N 0.0311 0.0180 'International Tables Vol C Tables 4.2.6.8 and 6.1.1.4'
F F 0.0727 0.0534 'International Tables Vol C Tables 4.2.6.8 and 6.1.1.4'
P P 0.2955 0.4335 'International Tables Vol C Tables 4.2.6.8 and 6.1.1.4'

loop_
_geom_angle_atom_site_label_1
_geom_angle_atom_site_label_2
_geom_angle_atom_site_label_3
_geom_angle
_geom_angle_site_symmetry_1
_geom_angle_site_symmetry_3
_geom_angle_publ_flag
C008 P001 C006 109.38(5) . . ?
C008 P001 C009 111.06(5) . . ?
C006 P001 C009 108.36(5) . . ?
C008 P001 C00D 109.93(5) . . ?
C006 P001 C00D 110.13(5) . . ?
C009 P001 C00D 107.96(5) . . ?
C007 C006 C00E 120.15(11) . . ?
C007 C006 P001 121.66(9) . . ?
C00E C006 P001 118.18(9) . . ?
C00K C007 C006 119.86(11) . . ?
C00K C007 H007 120.1 . . ?
C006 C007 H007 120.1 . . ?
C00L C008 C00B 119.80(11) . . ?
C00L C008 P001 120.93(9) . . ?
C00B C008 P001 119.25(9) . . ?
C00C C009 C00I 120.19(11) . . ?
C00C C009 P001 121.11(9) . . ?
C00I C009 P001 118.64(9) . . ?
C00G C00A C00F 119.20(11) . . ?
C00G C00A C00D 120.50(11) . . ?
C00F C00A C00D 120.24(11) . . ?
C00P C00B C008 119.86(11) . . ?
C00P C00B H00B 120.1 . . ?
C008 C00B H00B 120.1 . . ?
C00T C00C C009 119.32(12) . . ?
C00T C00C H00C 120.3 . . ?
C009 C00C H00C 120.3 . . ?
C00A C00D P001 115.57(8) . . ?
C00A C00D H00A 108.4 . . ?
P001 C00D H00A 108.4 . . ?
C00A C00D H00D 108.4 . . ?
P001 C00D H00D 108.4 . . ?
H00A C00D H00D 107.4 . . ?
C00M C00E C006 119.49(12) . . ?
C00M C00E H00E 120.3 . . ?
C006 C00E H00E 120.3 . . ?
C00O C00F C00A 120.26(12) . . ?
C00O C00F H00F 119.9 . . ?
C00A C00F H00F 119.9 . . ?
C00U C00G C00A 120.53(12) . . ?
C00U C00G H00G 119.7 . . ?
C00A C00G H00G 119.7 . . ?
N005 C00H B00Y 178.07(13) . . ?
C00S C00I C009 119.81(12) . . ?
C00S C00I H00I 120.1 . . ?
C009 C00I H00I 120.1 . . ?
N003 C00J B00Y 179.62(15) . . ?
C00W C00K C007 119.83(12) . . ?
C00W C00K H00K 120.1 . . ?
C007 C00K H00K 120.1 . . ?
C00X C00L C008 119.62(12) . . ?
C00X C00L H00L 120.2 . . ?
C008 C00L H00L 120.2 . . ?
C00E C00M C00W 120.07(12) . . ?
C00E C00M H00M 120.0 . . ?
C00W C00M H00M 120.0 . . ?
N004 C00N B00Y 178.15(14) . . ?
C00R C00O C00F 120.15(12) . . ?
C00R C00O H00O 119.9 . . ?
C00F C00O H00O 119.9 . . ?
C00V C00P C00B 120.16(12) . . ?
C00V C00P H00P 119.9 . . ?
C00B C00P H00P 119.9 . . ?
C00T C00Q C00S 120.28(11) . . ?
C00T C00Q H00Q 119.9 . . ?
C00S C00Q H00Q 119.9 . . ?
C00O C00R C00U 119.95(12) . . ?
C00O C00R H00R 120.0 . . ?
C00U C00R H00R 120.0 . . ?
C00I C00S C00Q 119.97(12) . . ?
C00I C00S H00S 120.0 . . ?
C00Q C00S H00S 120.0 . . ?
C00Q C00T C00C 120.42(12) . . ?
C00Q C00T H00T 119.8 . . ?
C00C C00T H00T 119.8 . . ?
C00R C00U C00G 119.91(12) . . ?
C00R C00U H00U 120.0 . . ?
C00G C00U H00U 120.0 . . ?
C00P C00V C00X 120.20(12) . . ?
C00P C00V H00V 119.9 . . ?
C00X C00V H00V 119.9 . . ?
C00K C00W C00M 120.56(11) . . ?
C00K C00W H00W 119.7 . . ?
C00M C00W H00W 119.7 . . ?
C00V C00X C00L 120.36(13) . . ?
C00V C00X H00X 119.8 . . ?
C00L C00X H00X 119.8 . . ?
F002 B00Y C00H 110.32(10) . . ?
F002 B00Y C00J 110.09(11) . . ?
C00H B00Y C00J 109.10(10) . . ?
F002 B00Y C00N 110.69(10) . . ?
C00H B00Y C00N 109.25(10) . . ?
C00J B00Y C00N 107.33(10) . . ?

loop_
_geom_bond_atom_site_label_1
_geom_bond_atom_site_label_2
_geom_bond_distance
_geom_bond_site_symmetry_2
_geom_bond_publ_flag
P001 C008 1.7922(12) . ?
P001 C006 1.7945(11) . ?
P001 C009 1.7954(12) . ?
P001 C00D 1.8112(12) . ?
F002 B00Y 1.3962(15) . ?
N003 C00J 1.1426(18) . ?
N004 C00N 1.1459(18) . ?
N005 C00H 1.1446(18) . ?
C006 C007 1.3920(16) . ?
C006 C00E 1.4040(16) . ?
C007 C00K 1.3895(17) . ?
C007 H007 0.9500 . ?
C008 C00L 1.3929(17) . ?
C008 C00B 1.4015(16) . ?
C009 C00C 1.3942(17) . ?
C009 C00I 1.3980(17) . ?
C00A C00G 1.3921(17) . ?
C00A C00F 1.3947(17) . ?
C00A C00D 1.5138(16) . ?
C00B C00P 1.3856(17) . ?
C00B H00B 0.9500 . ?
C00C C00T 1.3901(17) . ?
C00C H00C 0.9500 . ?
C00D H00A 0.9900 . ?
C00D H00D 0.9900 . ?
C00E C00M 1.3833(18) . ?
C00E H00E 0.9500 . ?
C00F C00O 1.3899(18) . ?
C00F H00F 0.9500 . ?
C00G C00U 1.3896(18) . ?
C00G H00G 0.9500 . ?
C00H B00Y 1.6066(19) . ?
C00I C00S 1.3860(17) . ?
C00I H00I 0.9500 . ?
C00J B00Y 1.6083(18) . ?
C00K C00W 1.3856(19) . ?
C00K H00K 0.9500 . ?
C00L C00X 1.3908(18) . ?
C00L H00L 0.9500 . ?
C00M C00W 1.392(2) . ?
C00M H00M 0.9500 . ?
C00N B00Y 1.6121(19) . ?
C00O C00R 1.3866(19) . ?
C00O H00O 0.9500 . ?
C00P C00V 1.384(2) . ?
C00P H00P 0.9500 . ?
C00Q C00T 1.385(2) . ?
C00Q C00S 1.3873(19) . ?
C00Q H00Q 0.9500 . ?
C00R C00U 1.3892(19) . ?
C00R H00R 0.9500 . ?
C00S H00S 0.9500 . ?
C00T H00T 0.9500 . ?
C00U H00U 0.9500 . ?
C00V C00X 1.384(2) . ?
C00V H00V 0.9500 . ?
C00W H00W 0.9500 . ?
C00X H00X 0.9500 . ?
